data_4102860
loop_
_publ_author_name
'Hao Shen'
'Zuowei Xie'

_publ_section_title
;
 Atom-Economical Synthesis of N-Heterocycles via Cascade
 Inter-/Intramolecular C-N Bond-Forming Reactions Catalyzed by Ti Amides
;
_journal_name_full 'Journal of the American Chemical Society'
_journal_page_first 11473
_journal_page_last 11480
_journal_paper_doi 10.1021/ja101796k
_journal_volume 132
_journal_year 2010
_chemical_formula_sum 'C17 H16 N2'
_chemical_formula_weight 248.32
_chemical_name_systematic
; 
 ? 
;
_space_group_IT_number 43
_symmetry_cell_setting orthorhombic
_symmetry_space_group_name_Hall 'F 2 -2d'
_symmetry_space_group_name_H-M 'F d d 2'
_atom_sites_solution_hydrogens geom
_atom_sites_solution_primary direct
_atom_sites_solution_secondary difmap
_audit_creation_method SHELXL-97
_cell_angle_alpha 90.00
_cell_angle_beta 90.00
_cell_angle_gamma 90.00
_cell_formula_units_Z 16
_cell_length_a 19.30(3)
_cell_length_b 51.31(7)
_cell_length_c 5.903(8)
_cell_measurement_temperature 296(2)
_cell_volume 5846(14)
_computing_cell_refinement 'BRUKER APEXII CCD DIFFRACTOMETER'
_computing_data_collection 'BRUKER APEXII CCD DIFFRACTOMETER'
_computing_data_reduction 'BRUKER APEXII CCD DIFFRACTOMETER'
_computing_molecular_graphics 'SIEMENS SHELXTL'
_computing_publication_material 'SIEMENS SHELXTL'
_computing_structure_refinement 'SHELXL-97 (Sheldrick, 1997)'
_computing_structure_solution 'SHELXS-97 (Sheldrick, 1990)'
_diffrn_ambient_temperature 296(2)
_diffrn_measured_fraction_theta_full 1.000
_diffrn_measured_fraction_theta_max 1.000
_diffrn_measurement_device_type 'BRUKER APEXII CCD DIFFRACTOMETER'
_diffrn_measurement_method 'OMEGA SCAN'
_diffrn_radiation_monochromator graphite
_diffrn_radiation_source 'fine-focus sealed tube'
_diffrn_radiation_type MoK\a
_diffrn_radiation_wavelength 0.71073
_diffrn_reflns_av_R_equivalents 0.0557
_diffrn_reflns_av_sigmaI/netI 0.0783
_diffrn_reflns_limit_h_max 15
_diffrn_reflns_limit_h_min -22
_diffrn_reflns_limit_k_max 57
_diffrn_reflns_limit_k_min -60
_diffrn_reflns_limit_l_max 7
_diffrn_reflns_limit_l_min -5
_diffrn_reflns_number 8058
_diffrn_reflns_theta_full 25.00
_diffrn_reflns_theta_max 25.00
_diffrn_reflns_theta_min 1.59
_exptl_absorpt_coefficient_mu 0.067
_exptl_absorpt_correction_T_max 1.000
_exptl_absorpt_correction_T_min 0.743157
_exptl_absorpt_correction_type multi-scan
_exptl_crystal_colour yellow
_exptl_crystal_density_diffrn 1.129
_exptl_crystal_density_method 'not measured'
_exptl_crystal_description block
_exptl_crystal_F_000 2112
_exptl_crystal_size_max 0.30
_exptl_crystal_size_mid 0.30
_exptl_crystal_size_min 0.20
_refine_diff_density_max 0.122
_refine_diff_density_min -0.103
_refine_diff_density_rms 0.027
_refine_ls_abs_structure_details 'Flack H D (1983), Acta Cryst. A39, 876-881'
_refine_ls_abs_structure_Flack -2(5)
_refine_ls_extinction_method none
_refine_ls_goodness_of_fit_ref 0.996
_refine_ls_hydrogen_treatment riding
_refine_ls_matrix_type full
_refine_ls_number_parameters 172
_refine_ls_number_reflns 2386
_refine_ls_number_restraints 1
_refine_ls_restrained_S_all 0.996
_refine_ls_R_factor_all 0.1357
_refine_ls_R_factor_gt 0.0511
_refine_ls_shift/su_max 0.003
_refine_ls_shift/su_mean 0.001
_refine_ls_structure_factor_coef Fsqd
_refine_ls_weighting_details 'calc w=1/[\s^2^(Fo^2^)+(0.0540P)^2^+0.0000P] where P=(Fo^2^+2Fc^2^)/3'
_refine_ls_weighting_scheme calc
_refine_ls_wR_factor_gt 0.1022
_refine_ls_wR_factor_ref 0.1318
_reflns_number_gt 1245
_reflns_number_total 2386
_reflns_threshold_expression >2sigma(I)
_cod_data_source_file ja101796k_si_002_4.cif
_cod_data_source_block 9ae
_cod_original_cell_volume 5846(13)
_cod_database_code 4102860

loop_
_symmetry_equiv_pos_as_xyz
'x, y, z'
'-x, -y, z'
'x+1/4, -y+1/4, z+1/4'
'-x+1/4, y+1/4, z+1/4'
'x, y+1/2, z+1/2'
'-x, -y+1/2, z+1/2'
'x+1/4, -y+3/4, z+3/4'
'-x+1/4, y+3/4, z+3/4'
'x+1/2, y, z+1/2'
'-x+1/2, -y, z+1/2'
'x+3/4, -y+1/4, z+3/4'
'-x+3/4, y+1/4, z+3/4'
'x+1/2, y+1/2, z'
'-x+1/2, -y+1/2, z'
'x+3/4, -y+3/4, z+1/4'
'-x+3/4, y+3/4, z+1/4'

loop_
_atom_site_label
_atom_site_type_symbol
_atom_site_fract_x
_atom_site_fract_y
_atom_site_fract_z
_atom_site_U_iso_or_equiv
_atom_site_adp_type
_atom_site_occupancy
_atom_site_symmetry_multiplicity
_atom_site_calc_flag
_atom_site_refinement_flags
N1 N 0.35361(14) 0.13293(6) 0.6256(5) 0.0676(9) Uani 1 1 d .
H1A H 0.3150 0.1305 0.5560 0.081 Uiso 1 1 calc R
N2 N 0.46286(13) 0.12808(6) 0.7314(6) 0.0662(9) Uani 1 1 d .
C1 C 0.4435(2) 0.03165(8) -0.0328(8) 0.1078(16) Uani 1 1 d .
H1B H 0.4815 0.0209 0.0145 0.162 Uiso 1 1 calc R
H1C H 0.4526 0.0385 -0.1813 0.162 Uiso 1 1 calc R
H1D H 0.4018 0.0214 -0.0363 0.162 Uiso 1 1 calc R
C2 C 0.4346(2) 0.05407(8) 0.1330(7) 0.0765(12) Uani 1 1 d .
C3 C 0.3824(2) 0.07209(9) 0.1094(9) 0.1062(16) Uani 1 1 d .
H3A H 0.3513 0.0703 -0.0099 0.127 Uiso 1 1 calc R
C4 C 0.3743(2) 0.09304(9) 0.2576(8) 0.0975(15) Uani 1 1 d .
H4A H 0.3381 0.1047 0.2353 0.117 Uiso 1 1 calc R
C5 C 0.41933(18) 0.09676(7) 0.4371(6) 0.0568(10) Uani 1 1 d .
C6 C 0.47218(19) 0.07841(8) 0.4642(7) 0.0786(12) Uani 1 1 d .
H6A H 0.5031 0.0800 0.5843 0.094 Uiso 1 1 calc R
C7 C 0.4791(2) 0.05774(8) 0.3135(8) 0.0857(13) Uani 1 1 d .
H7A H 0.5151 0.0459 0.3350 0.103 Uiso 1 1 calc R
C8 C 0.41257(18) 0.11888(7) 0.5962(6) 0.0598(9) Uani 1 1 d .
C9 C 0.3667(2) 0.15179(7) 0.7873(6) 0.0722(12) Uani 1 1 d .
H9A H 0.3357 0.1642 0.8419 0.087 Uiso 1 1 calc R
C10 C 0.4342(2) 0.14853(7) 0.8507(7) 0.0720(11) Uani 1 1 d .
C11 C 0.4773(2) 0.16327(8) 1.0261(8) 0.1095(17) Uani 1 1 d .
H11A H 0.4798 0.1528 1.1628 0.131 Uiso 1 1 calc R
H11B H 0.5241 0.1651 0.9682 0.131 Uiso 1 1 calc R
C12 C 0.4503(2) 0.19004(9) 1.0880(9) 0.0757(12) Uani 1 1 d .
C13 C 0.4602(2) 0.21067(12) 0.9457(8) 0.0990(14) Uani 1 1 d .
H13A H 0.4835 0.2080 0.8097 0.119 Uiso 1 1 calc R
C14 C 0.4369(3) 0.23537(12) 0.9974(11) 0.1167(17) Uani 1 1 d .
H14A H 0.4448 0.2491 0.8982 0.140 Uiso 1 1 calc R
C15 C 0.4022(3) 0.23940(12) 1.1942(13) 0.1203(19) Uani 1 1 d .
H15A H 0.3860 0.2560 1.2285 0.144 Uiso 1 1 calc R
C16 C 0.3911(3) 0.21965(15) 1.3410(11) 0.1216(19) Uani 1 1 d .
H16A H 0.3674 0.2227 1.4757 0.146 Uiso 1 1 calc R
C17 C 0.4154(2) 0.19441(11) 1.2891(9) 0.0985(15) Uani 1 1 d .
H17A H 0.4081 0.1808 1.3899 0.118 Uiso 1 1 calc R

loop_
_atom_site_aniso_label
_atom_site_aniso_U_11
_atom_site_aniso_U_22
_atom_site_aniso_U_33
_atom_site_aniso_U_23
_atom_site_aniso_U_13
_atom_site_aniso_U_12
N1 0.0380(17) 0.0736(19) 0.091(2) -0.0124(19) -0.0288(16) 0.0025(16)
N2 0.0429(18) 0.069(2) 0.087(2) -0.0017(18) -0.0274(18) -0.0026(17)
C1 0.122(4) 0.091(3) 0.111(3) -0.022(3) -0.002(3) 0.015(3)
C2 0.070(3) 0.071(3) 0.089(3) 0.006(2) -0.003(3) 0.008(2)
C3 0.095(3) 0.118(4) 0.106(3) -0.036(3) -0.052(3) 0.038(3)
C4 0.080(3) 0.100(3) 0.112(4) -0.029(3) -0.041(3) 0.037(3)
C5 0.038(2) 0.064(3) 0.068(2) 0.002(2) -0.0126(19) -0.0015(19)
C6 0.054(2) 0.078(3) 0.104(3) -0.004(3) -0.032(2) 0.006(2)
C7 0.070(3) 0.076(3) 0.111(4) -0.001(3) -0.016(3) 0.018(2)
C8 0.042(2) 0.064(2) 0.074(2) 0.007(2) -0.017(2) 0.001(2)
C9 0.058(3) 0.071(3) 0.087(3) -0.016(2) -0.021(2) 0.008(2)
C10 0.052(2) 0.076(3) 0.088(3) -0.010(2) -0.031(2) 0.004(2)
C11 0.093(3) 0.110(4) 0.125(4) -0.038(3) -0.057(3) 0.008(3)
C12 0.064(3) 0.085(3) 0.078(3) -0.007(3) -0.030(3) -0.009(2)
C13 0.099(4) 0.116(4) 0.082(3) -0.011(3) -0.003(3) 0.001(3)
C14 0.125(5) 0.103(5) 0.122(5) 0.002(4) -0.010(4) -0.007(4)
C15 0.106(5) 0.123(5) 0.131(5) -0.043(5) -0.022(4) 0.005(4)
C16 0.096(4) 0.176(6) 0.093(4) -0.045(5) 0.000(3) 0.004(5)
C17 0.078(3) 0.134(5) 0.084(4) 0.004(3) -0.004(3) -0.030(3)

loop_
_atom_type_symbol
_atom_type_description
_atom_type_scat_dispersion_real
_atom_type_scat_dispersion_imag
_atom_type_scat_source
C C 0.0033 0.0016 'International Tables Vol C Tables 4.2.6.8 and 6.1.1.4'
H H 0.0000 0.0000 'International Tables Vol C Tables 4.2.6.8 and 6.1.1.4'
N N 0.0061 0.0033 'International Tables Vol C Tables 4.2.6.8 and 6.1.1.4'

loop_
_geom_angle_atom_site_label_1
_geom_angle_atom_site_label_2
_geom_angle_atom_site_label_3
_geom_angle
C8 N1 C9 107.9(3)
C8 N2 C10 106.3(3)
C3 C2 C7 116.2(4)
C3 C2 C1 121.8(4)
C7 C2 C1 122.0(4)
C2 C3 C4 122.5(4)
C5 C4 C3 121.1(4)
C4 C5 C6 116.9(4)
C4 C5 C8 122.5(4)
C6 C5 C8 120.6(3)
C7 C6 C5 120.7(4)
C2 C7 C6 122.5(4)
N2 C8 N1 110.1(3)
N2 C8 C5 125.7(3)
N1 C8 C5 124.2(3)
C10 C9 N1 106.1(3)
C9 C10 N2 109.7(3)
C9 C10 C11 130.2(4)
N2 C10 C11 120.2(3)
C12 C11 C10 115.1(3)
C13 C12 C17 118.1(4)
C13 C12 C11 120.4(5)
C17 C12 C11 121.5(5)
C12 C13 C14 122.1(5)
C15 C14 C13 119.4(6)
C16 C15 C14 120.9(6)
C15 C16 C17 119.7(6)
C12 C17 C16 119.8(5)

loop_
_geom_bond_atom_site_label_1
_geom_bond_atom_site_label_2
_geom_bond_distance
N1 C8 1.358(4)
N1 C9 1.382(4)
N2 C8 1.342(4)
N2 C10 1.380(5)
C1 C2 1.520(5)
C2 C3 1.374(5)
C2 C7 1.381(5)
C3 C4 1.395(6)
C4 C5 1.383(5)
C5 C6 1.397(5)
C5 C8 1.479(5)
C6 C7 1.391(5)
C9 C10 1.366(5)
C10 C11 1.529(5)
C11 C12 1.514(5)
C12 C13 1.365(6)
C12 C17 1.383(6)
C13 C14 1.379(6)
C14 C15 1.356(7)
C15 C16 1.351(7)
C16 C17 1.411(6)
